data_7249816
loop_
_publ_author_name
'Zhang, Zhou-Tian-Le'
'Ren, Zhen'
'Su, Xiaoyu'
'Xie, Tian-Peng'
'Yi, Mengzhuo'
'Zhou, Hao'
'Yin, Min'
'Ding, Zhong-Tao'

_publ_section_title
;
 Genome mining of albocandins A--E from Streptomyces sp. YINM00030
;
_journal_issue 3
_journal_name_full 'RSC Advances'
_journal_page_first 1805
_journal_page_last 1812
_journal_paper_doi 10.1039/D4RA08447K
_journal_volume 15
_journal_year 2025
_chemical_absolute_configuration unk
_chemical_formula_moiety 'C15 H18 N2 O2'
_chemical_formula_sum 'C15 H18 N2 O2'
_chemical_formula_weight 258.31
_space_group_crystal_system orthorhombic
_space_group_IT_number 19
_space_group_name_Hall 'P 2ac 2ab'
_space_group_name_H-M_alt 'P 21 21 21'
_atom_sites_solution_hydrogens geom
_atom_sites_solution_primary direct
_audit_creation_date 2023-12-19
_audit_creation_method
;
FinalCif V88 by Daniel Kratzert, Freiburg 2023,
https://github.com/dkratzert/FinalCif
;
_audit_update_record
;
2024-05-13 deposited with the CCDC.	2025-01-15 downloaded from the CCDC.
;
_cell_angle_alpha 90
_cell_angle_beta 90
_cell_angle_gamma 90
_cell_formula_units_Z 4
_cell_length_a 6.1179(4)
_cell_length_b 8.0879(6)
_cell_length_c 27.871(2)
_cell_measurement_reflns_used 9822
_cell_measurement_temperature 100.00
_cell_measurement_theta_max 77.40
_cell_measurement_theta_min 3.17
_cell_volume 1379.08(17)
_computing_cell_refinement 'SAINT V8.40B'
_computing_data_reduction 'SAINT V8.40B'
_computing_molecular_graphics 'Olex2 1.5 (Dolomanov et al., 2009)'
_computing_publication_material 'Olex2 1.5 (Dolomanov et al., 2009)'
_computing_structure_refinement 'SHELXL 2018/3 (Sheldrick, 2015)'
_computing_structure_solution 'SHELXT 2018/2 (Sheldrick, 2018)'
_diffrn_ambient_environment N~2~
_diffrn_ambient_temperature 100.00
_diffrn_detector CPAD
_diffrn_detector_area_resol_mean 7.41
_diffrn_detector_type 'Bruker PHOTON'
_diffrn_measured_fraction_theta_full 1.000
_diffrn_measured_fraction_theta_max 0.995
_diffrn_measurement_device 'three-circle diffractometer'
_diffrn_measurement_device_type 'Bruker D8 VENTURE dual wavelength Mo/Cu'
_diffrn_measurement_method '\w and \f scans'
_diffrn_measurement_specimen_support 'MiTeGen micromount'
_diffrn_radiation_monochromator 'mirror optics'
_diffrn_radiation_probe x-ray
_diffrn_radiation_type CuK\a
_diffrn_radiation_wavelength 1.54178
_diffrn_reflns_av_R_equivalents 0.0482
_diffrn_reflns_av_unetI/netI 0.0267
_diffrn_reflns_Laue_measured_fraction_full 1.000
_diffrn_reflns_Laue_measured_fraction_max 0.995
_diffrn_reflns_limit_h_max 6
_diffrn_reflns_limit_h_min -7
_diffrn_reflns_limit_k_max 10
_diffrn_reflns_limit_k_min -10
_diffrn_reflns_limit_l_max 34
_diffrn_reflns_limit_l_min -35
_diffrn_reflns_number 21497
_diffrn_reflns_point_group_measured_fraction_full 1.000
_diffrn_reflns_point_group_measured_fraction_max 0.988
_diffrn_reflns_theta_full 67.679
_diffrn_reflns_theta_max 77.789
_diffrn_reflns_theta_min 3.171
_diffrn_source 'microfocus sealed X-ray tube'
_diffrn_source_current 1.1
_diffrn_source_power 0.05500000000000001
_diffrn_source_type 'Incoatec I\ms'
_diffrn_source_voltage 50.0
_diffrn_standards_number 0
_exptl_absorpt_coefficient_mu 0.671
_exptl_absorpt_correction_T_max 0.7541
_exptl_absorpt_correction_T_min 0.5674
_exptl_absorpt_correction_type multi-scan
_exptl_absorpt_process_details
;
SADABS-2016/2 (Bruker,2016/2) was used for absorption correction.
wR2(int) was 0.1378 before and 0.0887 after correction.
The Ratio of minimum to maximum transmission is 0.7524.
The \l/2 correction factor is Not present.
;
_exptl_crystal_colour colourless
_exptl_crystal_colour_primary colourless
_exptl_crystal_density_diffrn 1.244
_exptl_crystal_description plate
_exptl_crystal_F_000 552
_exptl_crystal_size_max 0.18
_exptl_crystal_size_mid 0.16
_exptl_crystal_size_min 0.1
_refine_diff_density_max 0.383
_refine_diff_density_min -0.257
_refine_diff_density_rms 0.057
_refine_ls_abs_structure_details
;
 Flack x determined using 1081 quotients [(I+)-(I-)]/[(I+)+(I-)]
 (Parsons, Flack and Wagner, Acta Cryst. B69 (2013) 249-259).
;
_refine_ls_abs_structure_Flack 0.17(16)
_refine_ls_extinction_method none
_refine_ls_goodness_of_fit_ref 1.068
_refine_ls_hydrogen_treatment constr
_refine_ls_matrix_type full
_refine_ls_number_parameters 174
_refine_ls_number_reflns 2913
_refine_ls_number_restraints 0
_refine_ls_restrained_S_all 1.068
_refine_ls_R_factor_all 0.0584
_refine_ls_R_factor_gt 0.0558
_refine_ls_shift/su_max 0.000
_refine_ls_shift/su_mean 0.000
_refine_ls_structure_factor_coef Fsqd
_refine_ls_weighting_details 'w=1/[\s^2^(Fo^2^)+(0.0760P)^2^+0.9526P] where P=(Fo^2^+2Fc^2^)/3'
_refine_ls_weighting_scheme calc
_refine_ls_wR_factor_gt 0.1523
_refine_ls_wR_factor_ref 0.1556
_reflns_Friedel_coverage 0.682
_reflns_Friedel_fraction_full 1.000
_reflns_Friedel_fraction_max 0.979
_reflns_number_gt 2783
_reflns_number_total 2913
_reflns_threshold_expression 'I > 2\s(I)'
_cod_data_source_file d4ra08447k2.cif
_cod_data_source_block 1
_cod_database_code 7249816
_shelx_shelxl_version_number 2018/3
_olex2_refinement_description
;
1. Fixed Uiso
 At 1.2 times of:
  All C(H) groups, All C(H,H) groups, All N(H) groups
 At 1.5 times of:
  All C(H,H,H) groups
2.a Ternary CH refined with riding coordinates:
 C8(H8), C10(H10)
2.b Secondary CH2 refined with riding coordinates:
 C7(H7A,H7B)
2.c Aromatic/amide H refined with riding coordinates:
 N1(H1), N2(H2), C1(H1A), C2(H2A), C3(H3), C4(H4), C5(H5), C12(H12)
2.d Idealised Me refined as rotating group:
 C14(H14A,H14B,H14C), C15(H15A,H15B,H15C)
;
_olex2_submission_special_instructions 'No special instructions were received'
_shelx_space_group_comment
;
The symmetry employed for this shelxl refinement is uniquely defined
by the following loop, which should always be used as a source of
symmetry information in preference to the above space-group names.
They are only intended as comments.
;
_shelx_estimated_absorpt_t_min 0.889
_shelx_estimated_absorpt_t_max 0.936
_olex2_diffrn_ambient_temperature_device 'Oxford Cryostream 800'

loop_
_space_group_symop_operation_xyz
'x, y, z'
'-x+1/2, -y, z+1/2'
'-x, y+1/2, -z+1/2'
'x+1/2, -y+1/2, -z'

loop_
_atom_site_label
_atom_site_type_symbol
_atom_site_fract_x
_atom_site_fract_y
_atom_site_fract_z
_atom_site_U_iso_or_equiv
_atom_site_adp_type
_atom_site_occupancy
_atom_site_site_symmetry_order
_atom_site_calc_flag
_atom_site_refinement_flags_posn
_atom_site_refinement_flags_adp
_atom_site_refinement_flags_occupancy
_atom_site_disorder_assembly
_atom_site_disorder_group
O1 O -0.1047(3) 0.3496(3) 0.66288(8) 0.0391(6) Uani 1 1 d . . . . .
O2 O 0.6107(3) 0.3104(3) 0.55255(8) 0.0343(5) Uani 1 1 d . . . . .
N1 N 0.0476(4) 0.3116(3) 0.58994(9) 0.0280(5) Uani 1 1 d . . . . .
H1 H -0.078679 0.275787 0.578984 0.034 Uiso 1 1 calc R U . . .
N2 N 0.4610(4) 0.3541(3) 0.62568(9) 0.0286(5) Uani 1 1 d . . . . .
H2 H 0.592716 0.350051 0.638322 0.034 Uiso 1 1 calc R U . . .
C1 C 0.0375(6) 0.7029(4) 0.57831(13) 0.0390(8) Uani 1 1 d . . . . .
H1A H -0.100451 0.649225 0.576678 0.047 Uiso 1 1 calc R U . . .
C2 C 0.0622(7) 0.8430(5) 0.60693(14) 0.0490(9) Uani 1 1 d . . . . .
H2A H -0.058556 0.884655 0.624628 0.059 Uiso 1 1 calc R U . . .
C3 C 0.2635(7) 0.9213(5) 0.60952(14) 0.0488(10) Uani 1 1 d . . . . .
H3 H 0.281174 1.015769 0.629416 0.059 Uiso 1 1 calc R U . . .
C4 C 0.4385(7) 0.8625(5) 0.58326(14) 0.0468(9) Uani 1 1 d . . . . .
H4 H 0.575804 0.917079 0.584699 0.056 Uiso 1 1 calc R U . . .
C5 C 0.4126(6) 0.7234(4) 0.55479(12) 0.0371(7) Uani 1 1 d . . . . .
H5 H 0.533274 0.683358 0.536751 0.045 Uiso 1 1 calc R U . . .
C6 C 0.2127(5) 0.6410(4) 0.55213(10) 0.0305(6) Uani 1 1 d . . . . .
C7 C 0.1927(5) 0.4827(4) 0.52375(11) 0.0319(7) Uani 1 1 d . . . . .
H7A H 0.303730 0.482391 0.497920 0.038 Uiso 1 1 calc R U . . .
H7B H 0.046661 0.478497 0.508485 0.038 Uiso 1 1 calc R U . . .
C8 C 0.2237(4) 0.3275(4) 0.55531(10) 0.0266(6) Uani 1 1 d . . . . .
H8 H 0.217603 0.228790 0.533728 0.032 Uiso 1 1 calc R U . . .
C9 C 0.4472(5) 0.3301(4) 0.57851(11) 0.0268(6) Uani 1 1 d . . . . .
C10 C 0.2815(5) 0.3861(4) 0.65843(11) 0.0323(7) Uani 1 1 d . . . . .
H10 H 0.283186 0.506812 0.666204 0.039 Uiso 1 1 calc R U . . .
C11 C 0.0582(5) 0.3459(4) 0.63659(11) 0.0303(6) Uani 1 1 d . . . . .
C12 C 0.3227(6) 0.2928(5) 0.70437(12) 0.0416(8) Uani 1 1 d . . . . .
H12 H 0.396844 0.190295 0.700869 0.050 Uiso 1 1 calc R U . . .
C13 C 0.2704(6) 0.3334(6) 0.74869(14) 0.0475(9) Uani 1 1 d . . . . .
C14 C 0.1490(8) 0.4879(7) 0.76169(17) 0.0625(12) Uani 1 1 d . . . . .
H14A H 0.151748 0.564752 0.734497 0.094 Uiso 1 1 calc R U . . .
H14B H 0.218653 0.539875 0.789535 0.094 Uiso 1 1 calc R U . . .
H14C H -0.002816 0.460296 0.769526 0.094 Uiso 1 1 calc R U . . .
C15 C 0.3286(8) 0.2216(7) 0.79002(15) 0.0605(12) Uani 1 1 d . . . . .
H15A H 0.403626 0.123174 0.777833 0.091 Uiso 1 1 calc R U . . .
H15B H 0.194937 0.188348 0.806831 0.091 Uiso 1 1 calc R U . . .
H15C H 0.424956 0.280692 0.812267 0.091 Uiso 1 1 calc R U . . .

loop_
_atom_site_aniso_label
_atom_site_aniso_U_11
_atom_site_aniso_U_22
_atom_site_aniso_U_33
_atom_site_aniso_U_23
_atom_site_aniso_U_13
_atom_site_aniso_U_12
O1 0.0209(10) 0.0628(16) 0.0335(11) 0.0005(11) 0.0033(9) 0.0007(11)
O2 0.0197(9) 0.0495(13) 0.0337(11) -0.0061(10) 0.0017(8) 0.0020(9)
N1 0.0183(10) 0.0341(13) 0.0317(12) -0.0013(10) -0.0006(9) -0.0018(10)
N2 0.0170(10) 0.0391(14) 0.0296(12) -0.0033(10) -0.0010(9) 0.0009(10)
C1 0.0329(16) 0.0395(17) 0.0447(18) -0.0006(15) 0.0008(14) 0.0050(14)
C2 0.055(2) 0.0425(19) 0.050(2) -0.0023(16) 0.0003(18) 0.0128(18)
C3 0.068(3) 0.0315(17) 0.047(2) 0.0008(15) -0.012(2) 0.0009(18)
C4 0.051(2) 0.0381(18) 0.051(2) 0.0109(16) -0.0111(18) -0.0103(17)
C5 0.0353(16) 0.0395(17) 0.0367(16) 0.0093(13) -0.0017(14) -0.0063(14)
C6 0.0310(14) 0.0345(15) 0.0261(13) 0.0047(12) -0.0034(12) 0.0011(12)
C7 0.0267(14) 0.0406(17) 0.0283(14) 0.0001(13) -0.0017(12) 0.0000(13)
C8 0.0187(12) 0.0347(14) 0.0263(13) -0.0050(12) 0.0000(11) -0.0003(11)
C9 0.0222(13) 0.0271(13) 0.0310(14) -0.0026(11) -0.0013(11) 0.0008(11)
C10 0.0215(14) 0.0432(17) 0.0321(15) -0.0063(13) 0.0013(12) 0.0023(12)
C11 0.0218(13) 0.0380(15) 0.0310(14) -0.0005(12) -0.0004(12) 0.0012(13)
C12 0.0320(16) 0.058(2) 0.0351(17) -0.0020(16) -0.0046(13) 0.0011(16)
C13 0.0371(18) 0.064(2) 0.0414(18) -0.0055(18) 0.0004(15) -0.0019(19)
C14 0.061(3) 0.072(3) 0.055(2) -0.007(2) 0.008(2) 0.009(2)
C15 0.060(3) 0.082(3) 0.040(2) 0.002(2) -0.0063(18) 0.007(2)

loop_
_atom_type_symbol
_atom_type_description
_atom_type_scat_dispersion_real
_atom_type_scat_dispersion_imag
_atom_type_scat_source
C C 0.0181 0.0091 'International Tables Vol C Tables 4.2.6.8 and 6.1.1.4'
H H 0.0000 0.0000 'International Tables Vol C Tables 4.2.6.8 and 6.1.1.4'
N N 0.0311 0.0180 'International Tables Vol C Tables 4.2.6.8 and 6.1.1.4'
O O 0.0492 0.0322 'International Tables Vol C Tables 4.2.6.8 and 6.1.1.4'

loop_
_geom_angle_atom_site_label_1
_geom_angle_atom_site_label_2
_geom_angle_atom_site_label_3
_geom_angle
_geom_angle_site_symmetry_1
_geom_angle_site_symmetry_3
_geom_angle_publ_flag
C8 N1 H1 116.7 . . ?
C11 N1 H1 116.7 . . ?
C11 N1 C8 126.5(3) . . ?
C9 N2 H2 116.6 . . ?
C9 N2 C10 126.8(2) . . ?
C10 N2 H2 116.6 . . ?
C2 C1 H1A 119.7 . . ?
C6 C1 H1A 119.7 . . ?
C6 C1 C2 120.6(4) . . ?
C1 C2 H2A 120.1 . . ?
C3 C2 C1 119.8(4) . . ?
C3 C2 H2A 120.1 . . ?
C2 C3 H3 119.9 . . ?
C4 C3 C2 120.2(4) . . ?
C4 C3 H3 119.9 . . ?
C3 C4 H4 120.2 . . ?
C3 C4 C5 119.7(4) . . ?
C5 C4 H4 120.2 . . ?
C4 C5 H5 119.4 . . ?
C4 C5 C6 121.2(4) . . ?
C6 C5 H5 119.4 . . ?
C1 C6 C5 118.5(3) . . ?
C1 C6 C7 121.2(3) . . ?
C5 C6 C7 120.3(3) . . ?
C6 C7 H7A 109.1 . . ?
C6 C7 H7B 109.1 . . ?
C6 C7 C8 112.4(2) . . ?
H7A C7 H7B 107.9 . . ?
C8 C7 H7A 109.1 . . ?
C8 C7 H7B 109.1 . . ?
N1 C8 C7 111.0(2) . . ?
N1 C8 H8 107.6 . . ?
N1 C8 C9 112.8(2) . . ?
C7 C8 H8 107.6 . . ?
C9 C8 C7 110.1(2) . . ?
C9 C8 H8 107.6 . . ?
O2 C9 N2 122.8(3) . . ?
O2 C9 C8 118.4(2) . . ?
N2 C9 C8 118.8(3) . . ?
N2 C10 H10 107.6 . . ?
N2 C10 C11 112.8(2) . . ?
N2 C10 C12 108.5(3) . . ?
C11 C10 H10 107.6 . . ?
C12 C10 H10 107.6 . . ?
C12 C10 C11 112.4(3) . . ?
O1 C11 N1 123.0(3) . . ?
O1 C11 C10 118.6(3) . . ?
N1 C11 C10 118.4(3) . . ?
C10 C12 H12 115.4 . . ?
C13 C12 C10 129.1(4) . . ?
C13 C12 H12 115.4 . . ?
C12 C13 C14 123.7(4) . . ?
C12 C13 C15 120.6(4) . . ?
C14 C13 C15 115.6(4) . . ?
C13 C14 H14A 109.5 . . ?
C13 C14 H14B 109.5 . . ?
C13 C14 H14C 109.5 . . ?
H14A C14 H14B 109.5 . . ?
H14A C14 H14C 109.5 . . ?
H14B C14 H14C 109.5 . . ?
C13 C15 H15A 109.5 . . ?
C13 C15 H15B 109.5 . . ?
C13 C15 H15C 109.5 . . ?
H15A C15 H15B 109.5 . . ?
H15A C15 H15C 109.5 . . ?
H15B C15 H15C 109.5 . . ?

loop_
_geom_bond_atom_site_label_1
_geom_bond_atom_site_label_2
_geom_bond_distance
_geom_bond_site_symmetry_2
_geom_bond_publ_flag
O1 C11 1.237(4) . ?
O2 C9 1.244(3) . ?
N1 H1 0.8800 . ?
N1 C8 1.452(4) . ?
N1 C11 1.331(4) . ?
N2 H2 0.8800 . ?
N2 C9 1.332(4) . ?
N2 C10 1.451(4) . ?
C1 H1A 0.9500 . ?
C1 C2 1.394(5) . ?
C1 C6 1.390(5) . ?
C2 H2A 0.9500 . ?
C2 C3 1.387(6) . ?
C3 H3 0.9500 . ?
C3 C4 1.381(6) . ?
C4 H4 0.9500 . ?
C4 C5 1.386(5) . ?
C5 H5 0.9500 . ?
C5 C6 1.395(4) . ?
C6 C7 1.510(4) . ?
C7 H7A 0.9900 . ?
C7 H7B 0.9900 . ?
C7 C8 1.545(4) . ?
C8 H8 1.0000 . ?
C8 C9 1.513(4) . ?
C10 H10 1.0000 . ?
C10 C11 1.531(4) . ?
C10 C12 1.508(5) . ?
C12 H12 0.9500 . ?
C12 C13 1.318(5) . ?
C13 C14 1.498(6) . ?
C13 C15 1.507(6) . ?
C14 H14A 0.9800 . ?
C14 H14B 0.9800 . ?
C14 H14C 0.9800 . ?
C15 H15A 0.9800 . ?
C15 H15B 0.9800 . ?
C15 H15C 0.9800 . ?

loop_
_geom_hbond_atom_site_label_D
_geom_hbond_atom_site_label_H
_geom_hbond_atom_site_label_A
_geom_hbond_distance_DH
_geom_hbond_distance_HA
_geom_hbond_distance_DA
_geom_hbond_angle_DHA
_geom_hbond_site_symmetry_A
_geom_hbond_publ_flag
N1 H1 O2 0.88 2.06 2.869(3) 152.9 1_455 yes
N2 H2 O1 0.88 1.97 2.852(3) 176.1 1_655 yes

loop_
_geom_torsion_atom_site_label_1
_geom_torsion_atom_site_label_2
_geom_torsion_atom_site_label_3
_geom_torsion_atom_site_label_4
_geom_torsion
_geom_torsion_site_symmetry_1
_geom_torsion_site_symmetry_2
_geom_torsion_site_symmetry_3
_geom_torsion_site_symmetry_4
_geom_torsion_publ_flag
N1 C8 C9 O2 166.0(3) . . . . ?
N1 C8 C9 N2 -14.3(4) . . . . ?
N2 C10 C11 O1 171.6(3) . . . . ?
N2 C10 C11 N1 -9.7(4) . . . . ?
N2 C10 C12 C13 147.0(4) . . . . ?
C1 C2 C3 C4 1.0(6) . . . . ?
C1 C6 C7 C8 -82.1(4) . . . . ?
C2 C1 C6 C5 -0.7(5) . . . . ?
C2 C1 C6 C7 175.6(3) . . . . ?
C2 C3 C4 C5 -0.9(5) . . . . ?
C3 C4 C5 C6 -0.1(5) . . . . ?
C4 C5 C6 C1 0.8(5) . . . . ?
C4 C5 C6 C7 -175.5(3) . . . . ?
C5 C6 C7 C8 94.2(3) . . . . ?
C6 C1 C2 C3 -0.2(5) . . . . ?
C6 C7 C8 N1 66.1(3) . . . . ?
C6 C7 C8 C9 -59.6(3) . . . . ?
C7 C8 C9 O2 -69.3(3) . . . . ?
C7 C8 C9 N2 110.4(3) . . . . ?
C8 N1 C11 O1 170.6(3) . . . . ?
C8 N1 C11 C10 -8.1(5) . . . . ?
C9 N2 C10 C11 15.3(4) . . . . ?
C9 N2 C10 C12 140.5(3) . . . . ?
C10 N2 C9 O2 176.8(3) . . . . ?
C10 N2 C9 C8 -2.9(5) . . . . ?
C10 C12 C13 C14 1.4(7) . . . . ?
C10 C12 C13 C15 -179.7(4) . . . . ?
C11 N1 C8 C7 -103.8(3) . . . . ?
C11 N1 C8 C9 20.3(4) . . . . ?
C11 C10 C12 C13 -87.5(5) . . . . ?
C12 C10 C11 O1 48.5(4) . . . . ?
C12 C10 C11 N1 -132.8(3) . . . . ?
